data_7044768
loop_
_publ_author_name
'Li, Ji'
'Zhang, Peipei'
'Xu, Yan'
'Su, Zhi'
'Qian, Yong'
'Li, Shunli'
'Yu, Tao'
'Sadler, Peter J.'
'Liu, Hong-Ke'

_publ_section_title
;
 A novel strategy to construct Janus metallamacrocycles with both a
 Ru--arene face and an imidazolium face
;
_journal_name_full 'Dalton Transactions'
_journal_paper_doi 10.1039/C7DT03374E
_journal_year 2017
_chemical_formula_moiety '(C49 H56 Cl N8 Ru), 4(C H2 Cl2), 3(Cl), 0.75(H2 O)'
_chemical_formula_sum 'C53 H65.5 Cl12 N8 O0.75 Ru'
_chemical_formula_weight 1353.10
_space_group_crystal_system monoclinic
_space_group_IT_number 14
_space_group_name_Hall '-P 2ybc'
_space_group_name_H-M_alt 'P 1 21/c 1'
_symmetry_space_group_name_Hall '-P 2ybc'
_symmetry_space_group_name_H-M 'P 1 21/c 1'
_atom_sites_solution_hydrogens mixed
_audit_creation_method SHELXL-2014/7
_audit_update_record
;
2017-10-20 deposited with the CCDC.
2017-10-25 downloaded from the CCDC.
;
_cell_angle_alpha 90
_cell_angle_beta 106.065(4)
_cell_angle_gamma 90
_cell_formula_units_Z 4
_cell_length_a 12.964(5)
_cell_length_b 30.036(11)
_cell_length_c 15.807(6)
_cell_measurement_reflns_used 9964
_cell_measurement_temperature 100(2)
_cell_measurement_theta_max 21.9
_cell_measurement_theta_min 1.5
_cell_volume 5915(4)
_computing_structure_refinement 'SHELXL-2014/7 (Sheldrick, 2014)'
_diffrn_ambient_temperature 100(2)
_diffrn_measured_fraction_theta_full 0.990
_diffrn_measured_fraction_theta_max 0.990
_diffrn_measurement_device_type 'Bruker APEX-II CCD'
_diffrn_measurement_method 'phi and omega scans'
_diffrn_radiation_type MoK\a
_diffrn_radiation_wavelength 0.71073
_diffrn_reflns_av_R_equivalents 0.1012
_diffrn_reflns_av_unetI/netI 0.0796
_diffrn_reflns_Laue_measured_fraction_full 0.990
_diffrn_reflns_Laue_measured_fraction_max 0.990
_diffrn_reflns_limit_h_max 13
_diffrn_reflns_limit_h_min -13
_diffrn_reflns_limit_k_max 31
_diffrn_reflns_limit_k_min -30
_diffrn_reflns_limit_l_max 16
_diffrn_reflns_limit_l_min -16
_diffrn_reflns_number 28572
_diffrn_reflns_point_group_measured_fraction_full 0.990
_diffrn_reflns_point_group_measured_fraction_max 0.990
_diffrn_reflns_theta_full 21.872
_diffrn_reflns_theta_max 21.872
_diffrn_reflns_theta_min 1.502
_exptl_absorpt_coefficient_mu 0.853
_exptl_absorpt_correction_type multi-scan
_exptl_crystal_colour orange
_exptl_crystal_density_diffrn 1.520
_exptl_crystal_density_meas orange
_exptl_crystal_description needle
_exptl_crystal_F_000 2774
_exptl_crystal_size_max 0.140
_exptl_crystal_size_mid 0.090
_exptl_crystal_size_min 0.060
_exptl_transmission_factor_max 0.950
_exptl_transmission_factor_min 0.912
_refine_diff_density_max 1.194
_refine_diff_density_min -0.751
_refine_diff_density_rms 0.128
_refine_ls_extinction_method none
_refine_ls_goodness_of_fit_ref 1.197
_refine_ls_hydrogen_treatment constr
_refine_ls_matrix_type full
_refine_ls_number_parameters 704
_refine_ls_number_reflns 7081
_refine_ls_number_restraints 291
_refine_ls_restrained_S_all 1.181
_refine_ls_R_factor_all 0.1040
_refine_ls_R_factor_gt 0.0765
_refine_ls_shift/su_max 0.008
_refine_ls_shift/su_mean 0.000
_refine_ls_structure_factor_coef Fsqd
_refine_ls_weighting_details 'w=1/[\s^2^(Fo^2^)+(0.0352P)^2^+62.2525P] where P=(Fo^2^+2Fc^2^)/3'
_refine_ls_weighting_scheme calc
_refine_ls_wR_factor_gt 0.1639
_refine_ls_wR_factor_ref 0.1759
_reflns_Friedel_coverage 0.000
_reflns_number_gt 5431
_reflns_number_total 7081
_reflns_threshold_expression 'I > 2\s(I)'
_cod_data_source_file c7dt03374e2.cif
_cod_data_source_block a04
_cod_original_formula_sum 'C53 H65.50 Cl12 N8 O0.75 Ru'
_cod_database_code 7044768
_shelx_shelxl_version_number 2014/7
_shelx_space_group_comment
;
The symmetry employed for this shelxl refinement is uniquely defined
by the following loop, which should always be used as a source of
symmetry information in preference to the above space-group names.
They are only intended as comments.
;
_shelx_estimated_absorpt_t_min 0.890
_shelx_estimated_absorpt_t_max 0.951

loop_
_space_group_symop_operation_xyz
'x, y, z'
'-x, y+1/2, -z+1/2'
'-x, -y, -z'
'x, -y-1/2, z-1/2'

loop_
_atom_site_label
_atom_site_type_symbol
_atom_site_fract_x
_atom_site_fract_y
_atom_site_fract_z
_atom_site_U_iso_or_equiv
_atom_site_adp_type
_atom_site_occupancy
_atom_site_site_symmetry_order
_atom_site_calc_flag
_atom_site_refinement_flags_posn
_atom_site_refinement_flags_adp
_atom_site_refinement_flags_occupancy
_atom_site_disorder_assembly
_atom_site_disorder_group
Ru1 Ru 0.78424(6) 0.25940(2) 0.52172(5) 0.0180(2) Uani 1 1 d . . . . .
Cl2 Cl 0.75462(19) 0.39154(8) 0.65222(14) 0.0217(6) Uani 1 1 d . . . . .
Cl1 Cl 0.75503(19) 0.21143(8) 0.39442(15) 0.0243(6) Uani 1 1 d . . . . .
Cl4 Cl 0.97988(19) 0.39613(8) 1.15223(15) 0.0235(6) Uani 1 1 d . . . . .
Cl6 Cl 0.7800(2) 0.51119(8) 0.85792(15) 0.0274(6) Uani 1 1 d . . . . .
Cl5 Cl 0.6643(2) 0.58510(9) 0.75311(16) 0.0337(7) Uani 1 1 d . . . . .
Cl7 Cl 0.6195(10) 0.3853(4) 0.3318(6) 0.0319(18) Uani 0.75 1 d D . P A 1
Cl9 Cl 1.0869(3) 0.33847(11) 0.79932(19) 0.0518(8) Uani 1 1 d . . . . .
Cl3 Cl 0.3301(3) 0.44104(10) -0.0449(2) 0.0532(9) Uani 1 1 d . . . . .
Cl10 Cl 1.1319(2) 0.33113(12) 0.9899(2) 0.0525(9) Uani 1 1 d . . . . .
Cl12 Cl 1.1380(2) 0.21656(11) 0.8699(2) 0.0577(9) Uani 1 1 d . . . . .
Cl11 Cl 1.2028(2) 0.21330(13) 0.7086(2) 0.0633(10) Uani 1 1 d . . . . .
N5 N 0.7714(6) 0.4017(2) 0.9034(5) 0.0160(17) Uani 1 1 d . U . . .
N2 N 0.8849(6) 0.3741(2) 0.4114(5) 0.0185(18) Uani 1 1 d . U . . .
N8 N 0.6258(6) 0.2825(2) 0.4693(5) 0.0190(18) Uani 1 1 d . U . . .
N3 N 1.0316(6) 0.4686(2) 0.8294(5) 0.0157(17) Uani 1 1 d . U . . .
N4 N 0.9447(6) 0.4219(2) 0.8869(5) 0.0174(18) Uani 1 1 d . U . . .
N7 N 0.4728(6) 0.3169(3) 0.4569(5) 0.0225(19) Uani 1 1 d . U . . .
N1 N 0.8296(6) 0.3098(3) 0.4465(5) 0.0227(19) Uani 1 1 d . U . . .
N6 N 0.6030(6) 0.4171(3) 0.8697(5) 0.0241(19) Uani 1 1 d . U . . .
C37 C 0.8878(7) 0.4695(3) 0.5365(6) 0.016(2) Uani 1 1 d . U . . .
C22 C 0.9269(7) 0.4884(3) 0.6204(6) 0.016(2) Uani 1 1 d . U . . .
C38 C 1.0284(7) 0.4759(3) 0.6729(6) 0.015(2) Uani 1 1 d . U . . .
C43 C 0.7680(7) 0.2699(3) 0.6536(6) 0.020(2) Uani 1 1 d . U . . .
H43 H 0.7199 0.2873 0.6732 0.024 Uiso 1 1 calc R U . . .
C10 C 0.8492(7) 0.3523(3) 0.4705(6) 0.018(2) Uani 1 1 d . U . . .
H10 H 0.8392 0.3648 0.5215 0.022 Uiso 1 1 calc R U . . .
C20 C 0.5438(7) 0.2597(3) 0.4097(6) 0.024(2) Uani 1 1 d . U . . .
H20 H 0.5521 0.2340 0.3795 0.029 Uiso 1 1 calc R U . . .
C11 C 0.6339(7) 0.2060(3) 0.6251(6) 0.020(2) Uani 1 1 d . U . . .
C19 C 0.9520(7) 0.4402(3) 0.5047(6) 0.017(2) Uani 1 1 d . U . . .
C6 C 0.8650(7) 0.2889(3) 0.6491(6) 0.020(2) Uani 1 1 d . U . . .
H6 H 0.8802 0.3185 0.6649 0.024 Uiso 1 1 calc R U . . .
C7 C 0.5798(7) 0.3169(3) 0.4957(6) 0.020(2) Uani 1 1 d . U . . .
H7 H 0.6160 0.3383 0.5355 0.024 Uiso 1 1 calc R U . . .
C42 C 0.7404(8) 0.2246(3) 0.6288(6) 0.023(2) Uani 1 1 d . U . . .
C1 C 0.8733(7) 0.3857(3) 0.8949(6) 0.022(2) Uani 1 1 d . U . . .
H1A H 0.8607 0.3667 0.8433 0.026 Uiso 1 1 calc R U . . .
H1B H 0.9077 0.3678 0.9460 0.026 Uiso 1 1 calc R U . . .
C9 C 0.9564(7) 0.4378(3) 0.8104(6) 0.017(2) Uani 1 1 d . U . . .
H9 H 0.9183 0.4286 0.7543 0.021 Uiso 1 1 calc R U . . .
C8 C 0.6825(7) 0.4036(3) 0.8379(6) 0.018(2) Uani 1 1 d . U . . .
H8 H 0.6765 0.3966 0.7794 0.022 Uiso 1 1 calc R U . . .
C33 C 1.0537(7) 0.4278(3) 0.5587(6) 0.019(2) Uani 1 1 d . U . . .
C41 C 0.8183(7) 0.1996(3) 0.6032(6) 0.022(2) Uani 1 1 d . U . . .
H41 H 0.8050 0.1697 0.5891 0.026 Uiso 1 1 calc R U . . .
C26 C 0.4874(7) 0.4301(3) 0.6586(6) 0.021(2) Uani 1 1 d . U . . .
C15 C 1.0690(7) 0.4727(3) 0.9200(6) 0.019(2) Uani 1 1 d . U . . .
H15 H 1.1222 0.4921 0.9505 0.023 Uiso 1 1 calc R U . . .
C25 C 0.4650(7) 0.4116(3) 0.5739(6) 0.018(2) Uani 1 1 d . U . . .
C18 C 0.8536(8) 0.3057(3) 0.3671(6) 0.027(2) Uani 1 1 d . U . . .
H18 H 0.8473 0.2798 0.3339 0.033 Uiso 1 1 calc R U . . .
C21 C 0.4507(8) 0.2808(3) 0.4028(6) 0.028(2) Uani 1 1 d . U . . .
H21 H 0.3835 0.2723 0.3676 0.033 Uiso 1 1 calc R U . . .
C49 C 0.5843(8) 0.2156(3) 0.6904(6) 0.022(2) Uani 1 1 d . U . . .
H49 H 0.6185 0.2334 0.7380 0.027 Uiso 1 1 calc R U . . .
C35 C 0.6438(7) 0.4249(3) 0.9596(6) 0.020(2) Uani 1 1 d . U . . .
H35 H 0.6059 0.4350 0.9979 0.025 Uiso 1 1 calc R U . . .
C17 C 0.8876(8) 0.3454(3) 0.3454(7) 0.028(2) Uani 1 1 d . U . . .
H17 H 0.9088 0.3518 0.2952 0.034 Uiso 1 1 calc R U . . .
C32 C 1.0704(8) 0.4950(3) 0.7648(6) 0.023(2) Uani 1 1 d . U . . .
H32A H 1.1483 0.4949 0.7817 0.027 Uiso 1 1 calc R U . . .
H32B H 1.0466 0.5256 0.7651 0.027 Uiso 1 1 calc R U . . .
C29 C 0.4001(8) 0.3446(3) 0.6266(6) 0.027(2) Uani 1 1 d . U . . .
C39 C 0.9397(8) 0.2628(3) 0.6202(6) 0.027(2) Uani 1 1 d . U . . .
H39 H 1.0039 0.2751 0.6162 0.032 Uiso 1 1 calc R U . . .
C36 C 0.7471(7) 0.4151(3) 0.9796(6) 0.019(2) Uani 1 1 d . U . . .
H36 H 0.7953 0.4168 1.0354 0.023 Uiso 1 1 calc R U . . .
C24 C 0.4207(8) 0.3696(3) 0.5589(6) 0.025(2) Uani 1 1 d . U . . .
C2 C 0.7739(7) 0.4807(3) 0.4831(5) 0.026(2) Uani 1 1 d . . . . .
H2A H 0.7426 0.5011 0.5156 0.039 Uiso 1 1 d DR U . . .
H2B H 0.7755 0.4941 0.4283 0.039 Uiso 1 1 d R U . . .
H2C H 0.7317 0.4540 0.4716 0.039 Uiso 1 1 d R U . . .
C45 C 0.5810(8) 0.1787(3) 0.5550(6) 0.024(2) Uani 1 1 d . . . . .
H45 H 0.6134 0.1723 0.5108 0.029 Uiso 1 1 calc R U . . .
C40 C 0.9159(8) 0.2183(3) 0.5980(6) 0.025(2) Uani 1 1 d . U . . .
H40 H 0.9649 0.2009 0.5796 0.030 Uiso 1 1 calc R U . . .
C14 C 1.0154(7) 0.4442(3) 0.9550(6) 0.019(2) Uani 1 1 d . U . . .
H14 H 1.0236 0.4399 1.0148 0.022 Uiso 1 1 calc R U . . .
C13 C 1.1225(8) 0.3947(3) 0.5260(7) 0.032(3) Uani 1 1 d . . . . .
H13A H 1.0861 0.3860 0.4668 0.048 Uiso 1 1 calc R U . . .
H13B H 1.1899 0.4083 0.5271 0.048 Uiso 1 1 calc R U . . .
H13C H 1.1350 0.3689 0.5633 0.048 Uiso 1 1 calc R U . . .
C47 C 0.4326(8) 0.1715(3) 0.6146(7) 0.031(3) Uani 1 1 d . . . . .
H47 H 0.3647 0.1601 0.6105 0.037 Uiso 1 1 calc R U . . .
C3 C 0.8558(7) 0.5197(3) 0.6535(5) 0.024(2) Uani 1 1 d . . . . .
H3A H 0.8931 0.5300 0.7113 0.036 Uiso 1 1 d R U . . .
H3B H 0.8369 0.5446 0.6143 0.036 Uiso 1 1 d DR U . . .
H3C H 0.7917 0.5042 0.6558 0.036 Uiso 1 1 d DR U . . .
C44 C 1.0897(8) 0.4450(3) 0.6424(6) 0.024(2) Uani 1 1 d . . . . .
C48 C 0.4823(8) 0.1980(3) 0.6840(7) 0.028(3) Uani 1 1 d . . . . .
H48 H 0.4483 0.2045 0.7271 0.033 Uiso 1 1 calc R U . . .
C27 C 0.4680(8) 0.4051(3) 0.7270(6) 0.029(3) Uani 1 1 d . U . . .
C28 C 0.4250(8) 0.3620(3) 0.7102(7) 0.031(3) Uani 1 1 d . U . . .
C23 C 0.3947(8) 0.3500(3) 0.4677(7) 0.031(3) Uani 1 1 d . U . . .
H23A H 0.3244 0.3362 0.4543 0.037 Uiso 1 1 calc R U . . .
H23B H 0.3912 0.3738 0.4256 0.037 Uiso 1 1 calc R U . . .
C46 C 0.4824(8) 0.1615(3) 0.5506(7) 0.032(3) Uani 1 1 d . . . . .
H46 H 0.4486 0.1429 0.5041 0.038 Uiso 1 1 calc R U . . .
C16 C 0.9129(8) 0.4219(3) 0.4125(6) 0.023(2) Uani 1 1 d . . . . .
H16A H 0.8503 0.4386 0.3803 0.028 Uiso 1 1 calc R U . . .
H16B H 0.9684 0.4260 0.3827 0.028 Uiso 1 1 calc R U . . .
C4 C 0.4917(8) 0.4381(3) 0.5023(5) 0.029(3) Uani 1 1 d . . . . .
H4A H 0.5217 0.4663 0.5249 0.044 Uiso 1 1 d DR U . . .
H4B H 0.5426 0.4218 0.4804 0.044 Uiso 1 1 d R U . . .
H4C H 0.4274 0.4428 0.4555 0.044 Uiso 1 1 d R U . . .
C34 C 0.4896(8) 0.4247(4) 0.8180(7) 0.033(3) Uani 1 1 d . U . . .
H34A H 0.4750 0.4564 0.8136 0.040 Uiso 1 1 calc R U . . .
H34B H 0.4419 0.4112 0.8484 0.040 Uiso 1 1 calc R U . . .
C12 C 1.1993(8) 0.4309(4) 0.7001(7) 0.037(3) Uani 1 1 d . . . . .
H12A H 1.2541 0.4477 0.6840 0.056 Uiso 1 1 calc R U . . .
H12B H 1.2097 0.3998 0.6919 0.056 Uiso 1 1 calc R U . . .
H12C H 1.2032 0.4365 0.7607 0.056 Uiso 1 1 calc R U . . .
C5 C 0.5358(8) 0.4758(3) 0.6744(5) 0.033(3) Uani 1 1 d . . . . .
H5A H 0.5464 0.4837 0.7350 0.049 Uiso 1 1 d R U . . .
H5B H 0.6035 0.4762 0.6608 0.049 Uiso 1 1 d DR U . . .
H5C H 0.4880 0.4968 0.6375 0.049 Uiso 1 1 d DR U . . .
C52 C 1.1868(8) 0.3387(4) 0.9006(7) 0.040(3) Uani 1 1 d . . . . .
H52A H 1.2250 0.3669 0.9075 0.048 Uiso 1 1 calc R U . . .
H52B H 1.2380 0.3151 0.9008 0.048 Uiso 1 1 calc R U . . .
C50 C 0.7586(8) 0.5691(3) 0.8530(6) 0.028(3) Uani 1 1 d . . . . .
H50A H 0.8262 0.5842 0.8580 0.034 Uiso 1 1 calc R U . . .
H50B H 0.7327 0.5782 0.9023 0.034 Uiso 1 1 calc R U . . .
C30 C 0.3513(9) 0.2993(4) 0.6104(7) 0.053(3) Uani 1 1 d . . . . .
H30A H 0.3399 0.2927 0.5491 0.080 Uiso 1 1 d R U . . .
H30B H 0.3978 0.2772 0.6452 0.080 Uiso 1 1 d DR U . . .
H30C H 0.2838 0.2991 0.6243 0.080 Uiso 1 1 d DR U . . .
C51 C 0.6118(15) 0.4113(8) 0.2315(13) 0.039(7) Uani 0.75 1 d D . P A 1
H51A H 0.5598 0.3953 0.1855 0.047 Uiso 0.75 1 calc R U P A 1
H51B H 0.5842 0.4412 0.2336 0.047 Uiso 0.75 1 calc R U P A 1
C53 C 1.1414(11) 0.1853(5) 0.7774(9) 0.063(4) Uani 1 1 d . U . . .
H53A H 1.1798 0.1577 0.7965 0.076 Uiso 1 1 calc R U . . .
H53B H 1.0686 0.1777 0.7446 0.076 Uiso 1 1 calc R U . . .
C31 C 0.4032(10) 0.3344(4) 0.7829(7) 0.063(4) Uani 1 1 d . U . . .
H31A H 0.3738 0.3058 0.7622 0.094 Uiso 1 1 d DR U . . .
H31B H 0.4703 0.3305 0.8270 0.094 Uiso 1 1 d R U . . .
H31C H 0.3540 0.3501 0.8077 0.094 Uiso 1 1 d R U . . .
Cl8 Cl 0.7280(3) 0.41496(13) 0.2021(2) 0.0365(9) Uani 0.75 1 d D . P A 1
C51A C 0.582(4) 0.4161(18) 0.215(3) 0.013(16) Uani 0.25 1 d D U P B 2
H51C H 0.5921 0.3909 0.1799 0.016 Uiso 0.25 1 calc R U P B 2
H51D H 0.5072 0.4248 0.1953 0.016 Uiso 0.25 1 calc R U P B 2
Cl7A Cl 0.612(4) 0.3995(11) 0.325(2) 0.058(12) Uani 0.25 1 d D U P B 2
Cl8A Cl 0.6591(8) 0.4591(4) 0.1975(8) 0.038(3) Uani 0.25 1 d D . P B 2
O1W O 0.5195(9) 0.4819(3) 0.0989(8) 0.064(3) Uani 0.75 1 d . . P C 1
H1WA H 0.4650 0.4709 0.0619 0.096 Uiso 0.75 1 d R U P C 1
H1WB H 0.5454 0.5028 0.0748 0.096 Uiso 0.75 1 d R U P C 1

loop_
_atom_site_aniso_label
_atom_site_aniso_U_11
_atom_site_aniso_U_22
_atom_site_aniso_U_33
_atom_site_aniso_U_23
_atom_site_aniso_U_13
_atom_site_aniso_U_12
Ru1 0.0209(4) 0.0148(4) 0.0138(4) -0.0030(4) -0.0026(3) -0.0011(4)
Cl2 0.0254(13) 0.0243(13) 0.0140(13) -0.0036(10) 0.0031(11) -0.0021(11)
Cl1 0.0320(15) 0.0180(13) 0.0184(14) -0.0082(11) -0.0007(11) -0.0013(11)
Cl4 0.0298(14) 0.0219(13) 0.0147(13) 0.0017(11) -0.0006(11) -0.0019(11)
Cl6 0.0367(15) 0.0232(14) 0.0185(14) 0.0029(11) 0.0013(12) 0.0067(12)
Cl5 0.0361(16) 0.0338(16) 0.0229(15) 0.0057(12) -0.0057(12) 0.0100(13)
Cl7 0.031(3) 0.049(5) 0.016(3) -0.006(3) 0.007(2) -0.011(4)
Cl9 0.053(2) 0.058(2) 0.0344(18) -0.0058(15) -0.0045(15) 0.0150(16)
Cl3 0.069(2) 0.0423(18) 0.067(2) 0.0019(16) 0.0492(19) 0.0092(16)
Cl10 0.0370(17) 0.080(2) 0.0391(18) 0.0141(17) 0.0082(15) 0.0038(16)
Cl12 0.0383(18) 0.053(2) 0.077(2) -0.0025(18) 0.0079(17) 0.0015(15)
Cl11 0.0357(18) 0.092(3) 0.050(2) 0.0033(19) -0.0090(16) -0.0041(18)
N5 0.017(2) 0.015(2) 0.015(2) -0.0001(18) 0.0022(18) 0.0003(18)
N2 0.020(2) 0.018(2) 0.017(2) -0.0014(18) 0.0046(18) -0.0021(18)
N8 0.021(2) 0.018(2) 0.018(2) -0.0001(18) 0.0043(18) -0.0023(18)
N3 0.017(2) 0.016(2) 0.014(2) -0.0001(18) 0.0035(18) 0.0002(18)
N4 0.018(2) 0.017(2) 0.016(2) 0.0007(18) 0.0036(18) -0.0002(18)
N7 0.023(3) 0.022(3) 0.021(3) 0.0001(18) 0.0047(19) 0.0004(18)
N1 0.023(2) 0.023(3) 0.023(3) -0.0016(18) 0.0074(18) -0.0011(18)
N6 0.024(3) 0.025(3) 0.022(3) 0.0014(18) 0.0051(19) 0.0027(18)
C37 0.016(3) 0.016(3) 0.016(3) 0.0019(19) 0.0043(19) -0.0011(19)
C22 0.016(3) 0.016(3) 0.015(3) 0.0011(19) 0.0043(19) -0.0007(19)
C38 0.016(3) 0.015(3) 0.014(3) 0.0005(19) 0.0038(19) 0.0001(19)
C43 0.021(3) 0.020(3) 0.019(3) 0.0009(19) 0.0032(19) 0.0007(19)
C10 0.019(3) 0.018(3) 0.017(3) -0.0003(19) 0.0051(19) -0.0004(19)
C20 0.025(3) 0.023(3) 0.024(3) -0.0002(19) 0.006(2) -0.0006(19)
C11 0.021(3) 0.019(3) 0.018(3) 0.0010(19) 0.004(2) 0.0003(19)
C19 0.018(3) 0.016(3) 0.016(3) 0.0003(19) 0.0044(19) -0.0020(19)
C6 0.021(3) 0.019(3) 0.018(3) -0.0034(19) 0.0014(19) -0.0018(19)
C7 0.020(3) 0.019(3) 0.019(3) 0.0009(19) 0.0037(19) -0.0009(19)
C42 0.023(3) 0.022(3) 0.022(3) 0.0004(19) 0.005(2) 0.0006(19)
C1 0.022(3) 0.020(3) 0.022(3) 0.0003(19) 0.0046(19) 0.0004(19)
C9 0.018(3) 0.017(3) 0.016(3) 0.0004(19) 0.0035(19) 0.0003(19)
C8 0.018(3) 0.018(3) 0.016(3) 0.0001(19) 0.0028(19) 0.0007(19)
C33 0.020(3) 0.019(3) 0.019(3) 0.0008(19) 0.0067(19) -0.0006(19)
C41 0.023(3) 0.020(3) 0.020(3) 0.0006(19) 0.0023(19) -0.0004(19)
C26 0.021(3) 0.022(3) 0.021(3) 0.0003(19) 0.0063(19) 0.0018(19)
C15 0.019(3) 0.019(3) 0.018(3) -0.0015(19) 0.0036(19) 0.0012(19)
C25 0.017(3) 0.019(3) 0.017(3) 0.0011(19) 0.0037(19) 0.0010(19)
C18 0.029(3) 0.028(3) 0.026(3) -0.0031(19) 0.009(2) -0.0002(19)
C21 0.028(3) 0.027(3) 0.027(3) -0.0002(19) 0.005(2) -0.0010(19)
C49 0.023(3) 0.022(3) 0.021(3) 0.0002(19) 0.0041(19) 0.0005(19)
C35 0.022(3) 0.021(3) 0.019(3) 0.0010(19) 0.0059(19) 0.0008(19)
C17 0.029(3) 0.029(3) 0.027(3) -0.0011(19) 0.009(2) -0.0010(19)
C32 0.023(3) 0.023(3) 0.022(3) 0.0006(19) 0.006(2) -0.0008(19)
C29 0.026(3) 0.026(3) 0.029(3) 0.0025(19) 0.006(2) 0.0015(19)
C39 0.025(3) 0.027(3) 0.027(3) 0.0002(19) 0.005(2) 0.0000(19)
C36 0.020(3) 0.019(3) 0.018(3) 0.0005(19) 0.0041(19) -0.0014(19)
C24 0.024(3) 0.025(3) 0.025(3) 0.0003(19) 0.005(2) 0.0021(19)
C2 0.022(6) 0.038(6) 0.014(5) -0.002(5) -0.002(5) -0.008(5)
C45 0.030(6) 0.023(6) 0.019(6) 0.003(5) 0.007(5) 0.000(5)
C40 0.025(3) 0.025(3) 0.025(3) -0.0007(19) 0.005(2) 0.0020(19)
C14 0.019(3) 0.019(3) 0.017(3) -0.0010(19) 0.0037(19) 0.0012(19)
C13 0.037(7) 0.028(6) 0.037(7) 0.006(5) 0.019(6) 0.009(5)
C47 0.025(6) 0.032(6) 0.030(7) 0.011(6) -0.001(5) -0.002(5)
C3 0.027(6) 0.026(6) 0.018(6) 0.001(5) 0.004(5) 0.003(5)
C44 0.036(6) 0.017(5) 0.018(6) 0.002(4) 0.009(5) -0.002(5)
C48 0.034(6) 0.027(6) 0.022(6) 0.003(5) 0.009(5) 0.004(5)
C27 0.028(3) 0.030(3) 0.027(3) 0.0011(19) 0.007(2) 0.0033(19)
C28 0.029(3) 0.032(3) 0.031(3) 0.0044(19) 0.008(2) 0.0008(19)
C23 0.030(3) 0.030(3) 0.032(3) -0.0001(19) 0.006(2) 0.0012(19)
C46 0.034(7) 0.026(6) 0.030(7) 0.003(5) 0.001(5) -0.006(5)
C16 0.031(6) 0.018(5) 0.021(6) -0.002(5) 0.006(5) -0.010(5)
C4 0.035(6) 0.032(6) 0.018(6) -0.006(5) 0.002(5) 0.001(5)
C34 0.032(3) 0.035(3) 0.032(3) 0.0009(19) 0.008(2) 0.0022(19)
C12 0.033(7) 0.050(7) 0.025(6) 0.014(6) 0.003(5) 0.023(6)
C5 0.032(6) 0.045(7) 0.017(6) -0.001(5) -0.002(5) 0.007(5)
C52 0.028(6) 0.048(7) 0.040(7) -0.003(6) 0.004(6) -0.004(6)
C50 0.036(6) 0.015(6) 0.031(6) 0.000(5) 0.004(5) 0.001(5)
C30 0.047(8) 0.041(8) 0.072(9) 0.022(7) 0.016(7) 0.002(6)
C51 0.029(12) 0.039(12) 0.047(15) 0.012(9) 0.006(9) 0.011(10)
C53 0.063(4) 0.062(4) 0.063(4) 0.001(2) 0.014(2) -0.002(2)
C31 0.062(5) 0.066(5) 0.062(5) 0.012(4) 0.019(4) 0.000(4)
Cl8 0.036(2) 0.050(2) 0.021(2) 0.0035(17) 0.0047(17) -0.0048(18)
C51A 0.015(18) 0.014(19) 0.011(18) -0.003(9) 0.005(10) 0.000(10)
Cl7A 0.049(13) 0.06(2) 0.054(15) -0.008(11) 0.005(10) -0.010(13)
Cl8A 0.026(6) 0.032(6) 0.053(7) -0.008(5) 0.005(5) -0.013(5)
O1W 0.059(8) 0.035(7) 0.097(10) 0.015(6) 0.021(7) -0.001(6)

loop_
_atom_type_symbol
_atom_type_description
_atom_type_scat_dispersion_real
_atom_type_scat_dispersion_imag
_atom_type_scat_source
C C 0.0033 0.0016 'International Tables Vol C Tables 4.2.6.8 and 6.1.1.4'
H H 0.0000 0.0000 'International Tables Vol C Tables 4.2.6.8 and 6.1.1.4'
Cl Cl 0.1484 0.1585 'International Tables Vol C Tables 4.2.6.8 and 6.1.1.4'
N N 0.0061 0.0033 'International Tables Vol C Tables 4.2.6.8 and 6.1.1.4'
O O 0.0106 0.0060 'International Tables Vol C Tables 4.2.6.8 and 6.1.1.4'
Ru Ru -1.2594 0.8363 'International Tables Vol C Tables 4.2.6.8 and 6.1.1.4'

loop_
_geom_angle_atom_site_label_1
_geom_angle_atom_site_label_2
_geom_angle_atom_site_label_3
_geom_angle
N8 Ru1 N1 86.3(3)
N8 Ru1 C43 89.3(3)
N1 Ru1 C43 123.5(3)
N8 Ru1 C6 113.3(3)
N1 Ru1 C6 95.2(3)
C43 Ru1 C6 37.4(3)
N8 Ru1 C40 158.8(3)
N1 Ru1 C40 114.9(3)
C43 Ru1 C40 79.7(3)
C6 Ru1 C40 67.5(4)
N8 Ru1 C41 121.3(3)
N1 Ru1 C41 151.8(3)
C43 Ru1 C41 67.2(3)
C6 Ru1 C41 79.8(3)
C40 Ru1 C41 37.6(3)
N8 Ru1 C39 150.7(3)
N1 Ru1 C39 91.3(3)
C43 Ru1 C39 67.9(4)
C6 Ru1 C39 37.9(3)
C40 Ru1 C39 37.2(3)
C41 Ru1 C39 67.7(4)
N8 Ru1 C42 91.6(3)
N1 Ru1 C42 161.8(3)
C43 Ru1 C42 38.4(3)
C6 Ru1 C42 69.1(3)
C40 Ru1 C42 68.5(4)
C41 Ru1 C42 37.4(3)
C39 Ru1 C42 81.8(4)
N8 Ru1 Cl1 87.6(2)
N1 Ru1 Cl1 87.9(2)
C43 Ru1 Cl1 148.2(2)
C6 Ru1 Cl1 159.1(2)
C40 Ru1 Cl1 92.4(3)
C41 Ru1 Cl1 87.7(3)
C39 Ru1 Cl1 121.5(3)
C42 Ru1 Cl1 110.1(3)
C8 N5 C36 108.1(7)
C8 N5 C1 124.2(7)
C36 N5 C1 127.6(8)
C10 N2 C17 108.3(8)
C10 N2 C16 127.2(7)
C17 N2 C16 124.5(7)
C7 N8 C20 105.8(8)
C7 N8 Ru1 127.6(6)
C20 N8 Ru1 125.7(6)
C9 N3 C15 108.8(7)
C9 N3 C32 126.0(7)
C15 N3 C32 125.2(7)
C9 N4 C14 108.3(7)
C9 N4 C1 125.1(8)
C14 N4 C1 126.5(7)
C7 N7 C21 107.2(8)
C7 N7 C23 127.2(8)
C21 N7 C23 125.6(8)
C10 N1 C18 105.7(8)
C10 N1 Ru1 126.0(6)
C18 N1 Ru1 128.1(6)
C8 N6 C35 108.8(8)
C8 N6 C34 126.2(8)
C35 N6 C34 125.0(8)
C19 C37 C22 120.0(8)
C19 C37 C2 121.5(8)
C22 C37 C2 118.4(8)
C38 C22 C37 119.1(8)
C38 C22 C3 121.8(8)
C37 C22 C3 119.0(8)
C44 C38 C22 120.5(8)
C44 C38 C32 119.7(8)
C22 C38 C32 119.8(8)
C6 C43 C42 122.2(8)
C6 C43 Ru1 71.6(5)
C42 C43 Ru1 71.6(5)
C6 C43 H43 118.9
C42 C43 H43 118.9
Ru1 C43 H43 130.8
N2 C10 N1 110.4(8)
N2 C10 H10 124.8
N1 C10 H10 124.8
C21 C20 N8 109.0(9)
C21 C20 H20 125.5
N8 C20 H20 125.5
C45 C11 C49 119.0(9)
C45 C11 C42 120.2(8)
C49 C11 C42 120.8(9)
C37 C19 C33 120.0(8)
C37 C19 C16 120.2(8)
C33 C19 C16 119.8(8)
C43 C6 C39 119.6(9)
C43 C6 Ru1 70.9(5)
C39 C6 Ru1 71.0(5)
C43 C6 H6 120.2
C39 C6 H6 120.2
Ru1 C6 H6 130.4
N8 C7 N7 110.7(8)
N8 C7 H7 124.6
N7 C7 H7 124.6
C41 C42 C43 116.1(8)
C41 C42 C11 121.8(8)
C43 C42 C11 122.0(8)
C41 C42 Ru1 70.8(5)
C43 C42 Ru1 70.1(5)
C11 C42 Ru1 126.1(7)
N5 C1 N4 112.2(7)
N5 C1 H1A 109.2
N4 C1 H1A 109.2
N5 C1 H1B 109.2
N4 C1 H1B 109.2
H1A C1 H1B 107.9
N3 C9 N4 107.7(8)
N3 C9 H9 126.1
N4 C9 H9 126.1
N5 C8 N6 108.4(8)
N5 C8 H8 125.8
N6 C8 H8 125.8
C44 C33 C19 119.6(8)
C44 C33 C13 119.9(9)
C19 C33 C13 120.5(8)
C42 C41 C40 122.3(9)
C42 C41 Ru1 71.8(5)
C40 C41 Ru1 71.1(5)
C42 C41 H41 118.9
C40 C41 H41 118.9
Ru1 C41 H41 131.3
C27 C26 C25 119.6(9)
C27 C26 C5 121.3(8)
C25 C26 C5 119.1(8)
C14 C15 N3 107.7(8)
C14 C15 H15 126.2
N3 C15 H15 126.2
C24 C25 C26 119.5(8)
C24 C25 C4 121.8(8)
C26 C25 C4 118.8(8)
C17 C18 N1 108.9(9)
C17 C18 H18 125.5
N1 C18 H18 125.5
C20 C21 N7 107.3(9)
C20 C21 H21 126.4
N7 C21 H21 126.4
C11 C49 C48 119.3(9)
C11 C49 H49 120.3
C48 C49 H49 120.3
C36 C35 N6 106.3(8)
C36 C35 H35 126.8
N6 C35 H35 126.8
C18 C17 N2 106.7(9)
C18 C17 H17 126.6
N2 C17 H17 126.6
N3 C32 C38 110.9(7)
N3 C32 H32A 109.5
C38 C32 H32A 109.5
N3 C32 H32B 109.5
C38 C32 H32B 109.5
H32A C32 H32B 108.0
C28 C29 C24 119.3(9)
C28 C29 C30 119.2(9)
C24 C29 C30 121.5(9)
C40 C39 C6 119.3(9)
C40 C39 Ru1 71.3(6)
C6 C39 Ru1 71.1(5)
C40 C39 H39 120.4
C6 C39 H39 120.4
Ru1 C39 H39 129.6
C35 C36 N5 108.4(8)
C35 C36 H36 125.8
N5 C36 H36 125.8
C25 C24 C29 121.4(9)
C25 C24 C23 119.7(9)
C29 C24 C23 119.0(9)
C37 C2 H2A 109.5
C37 C2 H2B 109.4
H2A C2 H2B 109.5
C37 C2 H2C 109.5
H2A C2 H2C 109.5
H2B C2 H2C 109.5
C46 C45 C11 120.7(9)
C46 C45 H45 119.6
C11 C45 H45 119.6
C39 C40 C41 120.5(9)
C39 C40 Ru1 71.5(6)
C41 C40 Ru1 71.3(5)
C39 C40 H40 119.7
C41 C40 H40 119.7
Ru1 C40 H40 130.1
C15 C14 N4 107.5(8)
C15 C14 H14 126.3
N4 C14 H14 126.3
C33 C13 H13A 109.5
C33 C13 H13B 109.5
H13A C13 H13B 109.5
C33 C13 H13C 109.5
H13A C13 H13C 109.5
H13B C13 H13C 109.5
C48 C47 C46 120.3(10)
C48 C47 H47 119.9
C46 C47 H47 119.9
C22 C3 H3A 109.7
C22 C3 H3B 109.4
H3A C3 H3B 109.5
C22 C3 H3C 109.3
H3A C3 H3C 109.5
H3B C3 H3C 109.5
C33 C44 C38 120.6(9)
C33 C44 C12 118.9(9)
C38 C44 C12 120.4(9)
C47 C48 C49 120.3(9)
C47 C48 H48 119.8
C49 C48 H48 119.8
C26 C27 C28 119.7(9)
C26 C27 C34 120.3(9)
C28 C27 C34 120.0(9)
C29 C28 C27 120.6(9)
C29 C28 C31 118.6(9)
C27 C28 C31 120.8(9)
N7 C23 C24 113.5(8)
N7 C23 H23A 108.9
C24 C23 H23A 108.9
N7 C23 H23B 108.9
C24 C23 H23B 108.9
H23A C23 H23B 107.7
C45 C46 C47 120.3(10)
C45 C46 H46 119.8
C47 C46 H46 119.8
N2 C16 C19 112.3(7)
N2 C16 H16A 109.1
C19 C16 H16A 109.1
N2 C16 H16B 109.1
C19 C16 H16B 109.1
H16A C16 H16B 107.9
C25 C4 H4A 110.0
C25 C4 H4B 109.2
H4A C4 H4B 109.5
C25 C4 H4C 109.2
H4A C4 H4C 109.5
H4B C4 H4C 109.5
N6 C34 C27 111.0(8)
N6 C34 H34A 109.4
C27 C34 H34A 109.4
N6 C34 H34B 109.4
C27 C34 H34B 109.4
H34A C34 H34B 108.0
C44 C12 H12A 109.5
C44 C12 H12B 109.5
H12A C12 H12B 109.5
C44 C12 H12C 109.5
H12A C12 H12C 109.5
H12B C12 H12C 109.5
C26 C5 H5A 109.2
C26 C5 H5B 109.8
H5A C5 H5B 109.5
C26 C5 H5C 109.3
H5A C5 H5C 109.5
H5B C5 H5C 109.5
Cl9 C52 Cl10 111.7(6)
Cl9 C52 H52A 109.3
Cl10 C52 H52A 109.3
Cl9 C52 H52B 109.3
Cl10 C52 H52B 109.3
H52A C52 H52B 107.9
Cl6 C50 Cl5 111.6(5)
Cl6 C50 H50A 109.3
Cl5 C50 H50A 109.3
Cl6 C50 H50B 109.3
Cl5 C50 H50B 109.3
H50A C50 H50B 108.0
C29 C30 H30A 107.5
C29 C30 H30B 111.2
H30A C30 H30B 109.5
C29 C30 H30C 109.6
H30A C30 H30C 109.5
H30B C30 H30C 109.5
Cl8 C51 Cl7 116.5(13)
Cl8 C51 H51A 108.2
Cl7 C51 H51A 108.2
Cl8 C51 H51B 108.2
Cl7 C51 H51B 108.2
H51A C51 H51B 107.3
Cl11 C53 Cl12 112.7(8)
Cl11 C53 H53A 109.1
Cl12 C53 H53A 109.1
Cl11 C53 H53B 109.1
Cl12 C53 H53B 109.1
H53A C53 H53B 107.8
C28 C31 H31A 112.0
C28 C31 H31B 107.4
H31A C31 H31B 109.5
C28 C31 H31C 109.1
H31A C31 H31C 109.5
H31B C31 H31C 109.4
Cl8A C51A Cl7A 114(2)
Cl8A C51A H51C 108.8
Cl7A C51A H51C 108.8
Cl8A C51A H51D 108.8
Cl7A C51A H51D 108.8
H51C C51A H51D 107.7
H1WA O1W H1WB 109.5

loop_
_geom_bond_atom_site_label_1
_geom_bond_atom_site_label_2
_geom_bond_distance
Ru1 N8 2.108(8)
Ru1 N1 2.106(8)
Ru1 C43 2.175(9)
Ru1 C6 2.184(9)
Ru1 C40 2.179(10)
Ru1 C41 2.182(9)
Ru1 C39 2.182(10)
Ru1 C42 2.195(9)
Ru1 Cl1 2.418(2)
Cl6 C50 1.759(9)
Cl5 C50 1.776(10)
Cl7 C51 1.746(16)
Cl9 C52 1.759(11)
Cl10 C52 1.763(11)
Cl12 C53 1.749(13)
Cl11 C53 1.732(13)
N5 C8 1.320(11)
N5 C36 1.386(11)
N5 C1 1.447(11)
N2 C10 1.327(11)
N2 C17 1.362(12)
N2 C16 1.480(11)
N8 C7 1.318(11)
N8 C20 1.390(12)
N3 C9 1.318(11)
N3 C15 1.384(11)
N3 C32 1.486(11)
N4 C9 1.346(11)
N4 C14 1.379(11)
N4 C1 1.456(11)
N7 C7 1.353(12)
N7 C21 1.363(12)
N7 C23 1.461(12)
N1 C10 1.335(11)
N1 C18 1.380(12)
N6 C8 1.330(11)
N6 C35 1.391(12)
N6 C34 1.488(12)
C37 C19 1.397(12)
C37 C22 1.403(12)
C37 C2 1.522(12)
C22 C38 1.398(12)
C22 C3 1.507(12)
C38 C44 1.393(13)
C38 C32 1.516(13)
C43 C6 1.399(13)
C43 C42 1.436(13)
C43 H43 0.9300
C10 H10 0.9300
C20 C21 1.340(13)
C20 H20 0.9300
C11 C45 1.395(13)
C11 C49 1.389(13)
C11 C42 1.475(13)
C19 C33 1.409(13)
C19 C16 1.507(13)
C6 C39 1.417(13)
C6 H6 0.9300
C7 H7 0.9300
C42 C41 1.404(13)
C1 H1A 0.9700
C1 H1B 0.9700
C9 H9 0.9300
C8 H8 0.9300
C33 C44 1.376(13)
C33 C13 1.518(13)
C41 C40 1.407(13)
C41 H41 0.9300
C26 C27 1.395(13)
C26 C25 1.403(13)
C26 C5 1.503(14)
C15 C14 1.318(12)
C15 H15 0.9300
C25 C24 1.380(13)
C25 C4 1.499(12)
C18 C17 1.347(13)
C18 H18 0.9300
C21 H21 0.9300
C49 C48 1.400(13)
C49 H49 0.9300
C35 C36 1.322(13)
C35 H35 0.9300
C17 H17 0.9300
C32 H32A 0.9700
C32 H32B 0.9700
C29 C28 1.374(14)
C29 C24 1.393(13)
C29 C30 1.492(15)
C39 C40 1.392(13)
C39 H39 0.9300
C36 H36 0.9300
C24 C23 1.507(14)
C2 H2A 0.9597
C2 H2B 0.9601
C2 H2C 0.9602
C45 C46 1.363(14)
C45 H45 0.9300
C40 H40 0.9300
C14 H14 0.9300
C13 H13A 0.9600
C13 H13B 0.9600
C13 H13C 0.9600
C47 C48 1.365(14)
C47 C46 1.374(14)
C47 H47 0.9300
C3 H3A 0.9599
C3 H3B 0.9602
C3 H3C 0.9603
C44 C12 1.520(14)
C48 H48 0.9300
C27 C28 1.404(14)
C27 C34 1.508(14)
C28 C31 1.506(15)
C23 H23A 0.9700
C23 H23B 0.9700
C46 H46 0.9300
C16 H16A 0.9700
C16 H16B 0.9700
C4 H4A 0.9595
C4 H4B 0.9602
C4 H4C 0.9602
C34 H34A 0.9700
C34 H34B 0.9700
C12 H12A 0.9600
C12 H12B 0.9600
C12 H12C 0.9600
C5 H5A 0.9600
C5 H5B 0.9600
C5 H5C 0.9597
C52 H52A 0.9700
C52 H52B 0.9700
C50 H50A 0.9700
C50 H50B 0.9700
C30 H30A 0.9600
C30 H30B 0.9594
C30 H30C 0.9602
C51 Cl8 1.699(17)
C51 H51A 0.9700
C51 H51B 0.9700
C53 H53A 0.9700
C53 H53B 0.9700
C31 H31A 0.9602
C31 H31B 0.9600
C31 H31C 0.9600
C51A Cl8A 1.70(2)
C51A Cl7A 1.75(2)
C51A H51C 0.9700
C51A H51D 0.9700
O1W H1WA 0.8499
O1W H1WB 0.8499

loop_
_geom_torsion_atom_site_label_1
_geom_torsion_atom_site_label_2
_geom_torsion_atom_site_label_3
_geom_torsion_atom_site_label_4
_geom_torsion
C19 C37 C22 C38 -3.2(13)
C2 C37 C22 C38 175.4(8)
C19 C37 C22 C3 -179.6(8)
C2 C37 C22 C3 -1.1(12)
C37 C22 C38 C44 0.0(13)
C3 C22 C38 C44 176.3(8)
C37 C22 C38 C32 -178.1(8)
C3 C22 C38 C32 -1.8(12)
C17 N2 C10 N1 0.9(10)
C16 N2 C10 N1 178.3(8)
C18 N1 C10 N2 -0.8(10)
Ru1 N1 C10 N2 174.6(6)
C7 N8 C20 C21 -0.7(10)
Ru1 N8 C20 C21 169.5(6)
C22 C37 C19 C33 3.6(13)
C2 C37 C19 C33 -174.9(8)
C22 C37 C19 C16 -176.2(8)
C2 C37 C19 C16 5.3(12)
C42 C43 C6 C39 -0.7(14)
Ru1 C43 C6 C39 -53.6(8)
C42 C43 C6 Ru1 52.9(8)
C20 N8 C7 N7 0.7(10)
Ru1 N8 C7 N7 -169.2(6)
C21 N7 C7 N8 -0.5(10)
C23 N7 C7 N8 -178.5(8)
C6 C43 C42 C41 2.5(13)
Ru1 C43 C42 C41 55.4(7)
C6 C43 C42 C11 -173.7(9)
Ru1 C43 C42 C11 -120.8(9)
C6 C43 C42 Ru1 -52.9(8)
C45 C11 C42 C41 -38.8(13)
C49 C11 C42 C41 141.7(9)
C45 C11 C42 C43 137.1(9)
C49 C11 C42 C43 -42.3(13)
C45 C11 C42 Ru1 49.6(12)
C49 C11 C42 Ru1 -129.9(8)
C8 N5 C1 N4 99.5(10)
C36 N5 C1 N4 -84.6(11)
C9 N4 C1 N5 -96.1(10)
C14 N4 C1 N5 87.3(10)
C15 N3 C9 N4 -0.1(9)
C32 N3 C9 N4 -179.9(7)
C14 N4 C9 N3 0.4(10)
C1 N4 C9 N3 -176.7(7)
C36 N5 C8 N6 -0.5(10)
C1 N5 C8 N6 176.0(8)
C35 N6 C8 N5 0.9(10)
C34 N6 C8 N5 178.6(8)
C37 C19 C33 C44 -0.8(13)
C16 C19 C33 C44 179.1(8)
C37 C19 C33 C13 177.7(8)
C16 C19 C33 C13 -2.4(13)
C43 C42 C41 C40 -2.8(13)
C11 C42 C41 C40 173.5(9)
Ru1 C42 C41 C40 52.3(8)
C43 C42 C41 Ru1 -55.1(7)
C11 C42 C41 Ru1 121.1(9)
C9 N3 C15 C14 -0.2(10)
C32 N3 C15 C14 179.6(8)
C27 C26 C25 C24 2.2(14)
C5 C26 C25 C24 179.9(8)
C27 C26 C25 C4 -176.9(9)
C5 C26 C25 C4 0.8(13)
C10 N1 C18 C17 0.5(11)
Ru1 N1 C18 C17 -174.8(7)
N8 C20 C21 N7 0.5(11)
C7 N7 C21 C20 0.0(10)
C23 N7 C21 C20 178.1(8)
C45 C11 C49 C48 -0.6(14)
C42 C11 C49 C48 178.8(9)
C8 N6 C35 C36 -0.9(10)
C34 N6 C35 C36 -178.7(9)
N1 C18 C17 N2 0.1(11)
C10 N2 C17 C18 -0.6(11)
C16 N2 C17 C18 -178.0(9)
C9 N3 C32 C38 -11.3(12)
C15 N3 C32 C38 168.9(8)
C44 C38 C32 N3 -92.8(10)
C22 C38 C32 N3 85.2(10)
C43 C6 C39 C40 -0.9(14)
Ru1 C6 C39 C40 -54.5(8)
C43 C6 C39 Ru1 53.6(8)
N6 C35 C36 N5 0.6(10)
C8 N5 C36 C35 -0.1(10)
C1 N5 C36 C35 -176.4(8)
C26 C25 C24 C29 -1.7(14)
C4 C25 C24 C29 177.4(9)
C26 C25 C24 C23 178.9(8)
C4 C25 C24 C23 -2.0(14)
C28 C29 C24 C25 -0.3(15)
C30 C29 C24 C25 179.5(9)
C28 C29 C24 C23 179.2(9)
C30 C29 C24 C23 -1.1(14)
C49 C11 C45 C46 -0.3(14)
C42 C11 C45 C46 -179.8(9)
C6 C39 C40 C41 0.7(14)
Ru1 C39 C40 C41 -53.8(8)
C6 C39 C40 Ru1 54.4(8)
C42 C41 C40 C39 1.3(14)
Ru1 C41 C40 C39 53.9(8)
C42 C41 C40 Ru1 -52.6(8)
N3 C15 C14 N4 0.4(10)
C9 N4 C14 C15 -0.5(10)
C1 N4 C14 C15 176.6(8)
C19 C33 C44 C38 -2.5(13)
C13 C33 C44 C38 179.0(8)
C19 C33 C44 C12 179.5(9)
C13 C33 C44 C12 1.0(13)
C22 C38 C44 C33 2.9(13)
C32 C38 C44 C33 -179.0(8)
C22 C38 C44 C12 -179.1(9)
C32 C38 C44 C12 -1.1(13)
C46 C47 C48 C49 0.3(15)
C11 C49 C48 C47 0.6(14)
C25 C26 C27 C28 -0.9(14)
C5 C26 C27 C28 -178.5(9)
C25 C26 C27 C34 -178.8(9)
C5 C26 C27 C34 3.6(14)
C24 C29 C28 C27 1.6(15)
C30 C29 C28 C27 -178.1(9)
C24 C29 C28 C31 -179.4(9)
C30 C29 C28 C31 0.8(14)
C26 C27 C28 C29 -1.0(15)
C34 C27 C28 C29 176.9(9)
C26 C27 C28 C31 -180.0(9)
C34 C27 C28 C31 -2.0(15)
C7 N7 C23 C24 -34.3(13)
C21 N7 C23 C24 148.0(9)
C25 C24 C23 N7 102.7(10)
C29 C24 C23 N7 -76.7(11)
C11 C45 C46 C47 1.2(15)
C48 C47 C46 C45 -1.2(15)
C10 N2 C16 C19 29.5(13)
C17 N2 C16 C19 -153.5(9)
C37 C19 C16 N2 -108.6(9)
C33 C19 C16 N2 71.6(11)
C8 N6 C34 C27 13.1(13)
C35 N6 C34 C27 -169.5(8)
C26 C27 C34 N6 -87.5(11)
C28 C27 C34 N6 94.6(11)
